data_7709672
loop_
_publ_author_name
'Radhakrishna, Latchupatula'
'Kote, Basvaraj S.'
'Kunchur, Harish S.'
'Pandey, Madhusudan Kumar'
'Mondal, Dipanjan'
'Balakrishna, Maravanji Shivaramaiah'

_publ_section_title
;
 1,2,3-Triazole based ligands with phosphine and pyridine functionalities:
 Synthesis, PdII, PtII chemistry and catalytic studies
;
_journal_name_full 'Dalton Transactions'
_journal_paper_doi 10.1039/D2DT00112H
_journal_year 2022
_chemical_formula_moiety 'C38 H30 Cl4 N4 P2 Pt'
_chemical_formula_sum 'C38 H30 Cl4 N4 P2 Pt'
_chemical_formula_weight 941.49
_space_group_crystal_system monoclinic
_space_group_IT_number 14
_space_group_name_Hall '-P 2ybc'
_space_group_name_H-M_alt 'P 1 21/c 1'
_atom_sites_solution_hydrogens mixed
_atom_sites_solution_primary dual
_audit_creation_date 2021-09-23
_audit_creation_method
;
Olex2 1.3-ac4
(compiled 2019.04.23 svn.r3594 for Rigaku Oxford Diffraction, GUI svn.r5739)
;
_audit_update_record
;
2021-09-26 deposited with the CCDC.	2022-03-04 downloaded from the CCDC.
;
_cell_angle_alpha 90
_cell_angle_beta 100.659(2)
_cell_angle_gamma 90
_cell_formula_units_Z 4
_cell_length_a 10.9893(2)
_cell_length_b 19.7815(4)
_cell_length_c 17.1355(4)
_cell_measurement_reflns_used 13850
_cell_measurement_temperature 150
_cell_measurement_theta_max 31.2480
_cell_measurement_theta_min 2.3730
_cell_volume 3660.72(13)
_computing_cell_refinement
;
CrystalClear-SM Expert 2.0 r7 (Rigaku, 2011)
;
_computing_data_collection
;
CrystalClear-SM Expert 2.0 r7 (Rigaku, 2011)
;
_computing_data_reduction
;
CrystalClear-SM Expert 2.0 r7 (Rigaku, 2011)
;
_computing_molecular_graphics 'Olex2 (Dolomanov et al., 2009)'
_computing_publication_material 'Olex2 (Dolomanov et al., 2009)'
_computing_structure_refinement 'ShelXL (Sheldrick, 2015)'
_computing_structure_solution 'ShelXT (Sheldrick, 2015)'
_diffrn_ambient_temperature 150.0
_diffrn_detector CCD
_diffrn_detector_area_resol_mean 28.5714
_diffrn_detector_type 'Rigaku Saturn724+'
_diffrn_measured_fraction_theta_full 0.996
_diffrn_measured_fraction_theta_max 0.898
_diffrn_measurement_details
;
List of Runs (angles in degrees, time in seconds):

  # Type    Start    End  Width  t~exp~   \w     \q     \k     \f   Frames
#--------------------------------------------------------------------------
  1  \w   -110.00  70.00   0.50    8.00    --  -20.00   0.00-180.00  360
  2  \w    -69.00  19.00   0.50    8.00    --  -20.00 -72.00  36.00  176
  3  \w    -40.00 -19.00   0.50    8.00    --  -20.00 -72.00 108.00   42
;
_diffrn_measurement_device 'AFC12 (Right): Kappa 3 circle'
_diffrn_measurement_device_type 'Rigaku Saturn724+ (2x2 bin mode)'
_diffrn_measurement_method 'profile data from \w-scans'
_diffrn_measurement_specimen_support 'Mitegen 50um'
_diffrn_radiation_collimation 0.3
_diffrn_radiation_monochromator Confocal
_diffrn_radiation_probe x-ray
_diffrn_radiation_type MoK\a
_diffrn_radiation_wavelength 0.71073
_diffrn_reflns_av_R_equivalents 0.0293
_diffrn_reflns_av_unetI/netI 0.0352
_diffrn_reflns_Laue_measured_fraction_full 0.996
_diffrn_reflns_Laue_measured_fraction_max 0.898
_diffrn_reflns_limit_h_max 15
_diffrn_reflns_limit_h_min -15
_diffrn_reflns_limit_k_max 28
_diffrn_reflns_limit_k_min -23
_diffrn_reflns_limit_l_max 24
_diffrn_reflns_limit_l_min -22
_diffrn_reflns_number 27118
_diffrn_reflns_point_group_measured_fraction_full 0.996
_diffrn_reflns_point_group_measured_fraction_max 0.898
_diffrn_reflns_theta_full 25.242
_diffrn_reflns_theta_max 31.157
_diffrn_reflns_theta_min 2.149
_diffrn_source 'Rotating Anode'
_diffrn_source_current 24.0
_diffrn_source_power 1.2
_diffrn_source_target Mo
_diffrn_source_type 'Rotating Anode'
_diffrn_source_voltage 50.0
_exptl_absorpt_coefficient_mu 4.247
_exptl_absorpt_correction_T_max 1.00000
_exptl_absorpt_correction_T_min 0.65914
_exptl_absorpt_correction_type numerical
_exptl_absorpt_process_details
;
CrysAlisPro 1.171.38.43 (Rigaku Oxford Diffraction, 2015)
Empirical absorption correction using spherical harmonics,
 implemented in SCALE3 ABSPACK scaling algorithm.
;
_exptl_crystal_colour colourless
_exptl_crystal_colour_primary colourless
_exptl_crystal_density_diffrn 1.708
_exptl_crystal_description block
_exptl_crystal_F_000 1848
_exptl_crystal_size_max 0.242
_exptl_crystal_size_mid 0.161
_exptl_crystal_size_min 0.123
_refine_diff_density_max 2.454
_refine_diff_density_min -2.270
_refine_diff_density_rms 0.164
_refine_ls_extinction_method none
_refine_ls_goodness_of_fit_ref 1.052
_refine_ls_hydrogen_treatment mixed
_refine_ls_matrix_type full
_refine_ls_number_parameters 452
_refine_ls_number_reflns 10604
_refine_ls_number_restraints 26
_refine_ls_restrained_S_all 1.057
_refine_ls_R_factor_all 0.0462
_refine_ls_R_factor_gt 0.0330
_refine_ls_shift/su_max 0.001
_refine_ls_shift/su_mean 0.000
_refine_ls_structure_factor_coef Fsqd
_refine_ls_weighting_details 'w=1/[\s^2^(Fo^2^)+(0.0355P)^2^+6.8576P] where P=(Fo^2^+2Fc^2^)/3'
_refine_ls_weighting_scheme calc
_refine_ls_wR_factor_gt 0.0779
_refine_ls_wR_factor_ref 0.0845
_reflns_Friedel_coverage 0.000
_reflns_number_gt 8400
_reflns_number_total 10604
_reflns_threshold_expression 'I > 2\s(I)'
_cod_data_source_file d2dt00112h2.cif
_cod_data_source_block compound-14
_cod_original_cell_volume 3660.71(14)
_cod_database_code 7709672
_shelx_shelxl_version_number 2018/3
_shelx_space_group_comment
;
The symmetry employed for this shelxl refinement is uniquely defined
by the following loop, which should always be used as a source of
symmetry information in preference to the above space-group names.
They are only intended as comments.
;
_olex2_refinement_description
;
1. Fixed Uiso
 At 1.2 times of:
  All C(H) groups, All C(H,H) groups, All C(H,H,H,H) groups
2. Restrained distances
 C8-C9 \\sim C8-C9A
 with sigma of 0.02
 C12-C11 \\sim C12-C11A
 with sigma of 0.02
 C11-C10 \\sim C11A-C10A
 with sigma of 0.02
 C9-C10 \\sim C9A-C10A
 with sigma of 0.02
 C8-C10 \\sim C8-C10A
 with sigma of 0.04
 C12-C10 \\sim C12-C10A
 with sigma of 0.04
 C11-C9 \\sim C11A-C9A
 with sigma of 0.04
 C38-Cl4 \\sim C38-Cl4A
 with sigma of 0.02
3. Uiso/Uaniso restraints and constraints
Uanis(C11A) = Uanis(C10A) = Uanis(C11) = Uanis(C10) = Uanis(C9) = Uanis(C9A)
4. Rigid body (RIGU) restrains
 C9A, C10A, C11A, C11, C10, C9
 with sigma for 1-2 distances of 0.001 and sigma for 1-3 distances of 0.001
 C38
 with sigma for 1-2 distances of 0.001 and sigma for 1-3 distances of 0.001
5. Others
 Sof(H38C)=Sof(H38D)=Sof(Cl4A)=1-FVAR(1)
 Sof(H38A)=Sof(H38B)=Sof(Cl4)=FVAR(1)
 Fixed Sof: H12(0.6) H12A(0.4) C11(0.6) H11(0.6) C9(0.6) H9(0.6) C10(0.6)
 H10(0.6) C9A(0.4) H9A(0.4) C10A(0.4) H10A(0.4) C11A(0.4) H11A(0.4)
6.a Secondary CH2 refined with riding coordinates:
 C38(H38A,H38B), C38(H38C,H38D)
6.b Aromatic/amide H refined with riding coordinates:
 C5(H5), C19(H19), C15(H15), C16(H16), C23(H23), C22(H22), C29(H29), C27(H27),
 C21(H21), C25(H25), C31(H31), C28(H28), C3(H3), C4(H4), C17(H17), C30(H30),
 C33(H33), C18(H18), C24(H24), C37(H37), C36(H36), C35(H35), C34(H34), C13(H13),
  C12(H12), C12(H12A), C11(H11), C9(H9), C10(H10), C9A(H9A), C11A(H11A)
;
_olex2_submission_special_instructions 'No special instructions were received'
_oxdiff_exptl_absorpt_empirical_details
;
Empirical correction (ABSPACK) includes:
- Absorption correction using spherical harmonics
- Frame scaling
- Detector area scaling
;

loop_
_space_group_symop_operation_xyz
'x, y, z'
'-x, y+1/2, -z+1/2'
'-x, -y, -z'
'x, -y-1/2, z-1/2'

loop_
_atom_site_label
_atom_site_type_symbol
_atom_site_fract_x
_atom_site_fract_y
_atom_site_fract_z
_atom_site_U_iso_or_equiv
_atom_site_adp_type
_atom_site_occupancy
_atom_site_site_symmetry_order
_atom_site_calc_flag
_atom_site_refinement_flags_posn
_atom_site_refinement_flags_adp
_atom_site_refinement_flags_occupancy
_atom_site_disorder_assembly
_atom_site_disorder_group
Pt1 Pt 0.09785(2) 0.49923(2) 0.15550(2) 0.01526(4) Uani 1 1 d . . . . .
Cl1 Cl -0.10192(8) 0.53152(5) 0.09474(6) 0.02887(18) Uani 1 1 d . . . . .
P1 P 0.28893(7) 0.45878(4) 0.19858(5) 0.01530(15) Uani 1 1 d . . . . .
P2 P 0.15726(7) 0.60669(4) 0.17319(5) 0.01621(15) Uani 1 1 d . . . . .
Cl2 Cl 0.02236(8) 0.38896(4) 0.16012(6) 0.02940(19) Uani 1 1 d . . . . .
N2 N 0.4569(3) 0.60824(16) 0.34397(17) 0.0255(6) Uani 1 1 d . . . . .
N3 N 0.3790(3) 0.62899(16) 0.38755(17) 0.0288(7) Uani 1 1 d . . . . .
N1 N 0.3920(2) 0.59880(13) 0.26955(16) 0.0187(5) Uani 1 1 d . . . . .
N4 N 0.5475(3) 0.60956(15) 0.19614(18) 0.0242(6) Uani 1 1 d . . . . .
C5 C 0.6097(3) 0.5864(2) 0.1413(2) 0.0296(8) Uani 1 1 d . . . . .
H5 H 0.676939 0.612393 0.129889 0.035 Uiso 1 1 calc R . . . .
C19 C 0.4503(3) 0.44213(19) 0.3448(2) 0.0267(7) Uani 1 1 d . . . . .
H19 H 0.515801 0.448463 0.316328 0.032 Uiso 1 1 calc R . . . .
C15 C 0.2329(3) 0.43769(17) 0.3474(2) 0.0225(7) Uani 1 1 d . . . . .
H15 H 0.149174 0.440464 0.320719 0.027 Uiso 1 1 calc R . . . .
C1 C 0.4540(3) 0.57147(16) 0.21006(18) 0.0184(6) Uani 1 1 d . . . . .
C16 C 0.2599(4) 0.4254(2) 0.4285(2) 0.0304(8) Uani 1 1 d . . . . .
H16 H 0.194532 0.419804 0.457206 0.036 Uiso 1 1 calc R . . . .
C23 C 0.3527(4) 0.2578(2) 0.0782(3) 0.0406(11) Uani 1 1 d . . . . .
H23 H 0.366746 0.216686 0.052543 0.049 Uiso 1 1 calc R . . . .
C22 C 0.4017(4) 0.26656(19) 0.1579(3) 0.0359(9) Uani 1 1 d . . . . .
H22 H 0.448022 0.231297 0.187182 0.043 Uiso 1 1 calc R . . . .
C2 C 0.4172(3) 0.50986(15) 0.17463(19) 0.0160(6) Uani 1 1 d . . . . .
C29 C 0.3556(4) 0.6953(3) -0.0154(3) 0.0448(12) Uani 1 1 d . . . . .
H29 H 0.397139 0.712801 -0.054965 0.054 Uiso 1 1 calc R . . . .
C27 C 0.3112(3) 0.7003(2) 0.1160(2) 0.0309(8) Uani 1 1 d . . . . .
H27 H 0.321405 0.721246 0.166668 0.037 Uiso 1 1 calc R . . . .
C21 C 0.3829(3) 0.32714(18) 0.1952(2) 0.0266(7) Uani 1 1 d . . . . .
H21 H 0.417970 0.333707 0.249605 0.032 Uiso 1 1 calc R . . . .
C7 C 0.2630(3) 0.63332(17) 0.3426(2) 0.0234(7) Uani 1 1 d . . . . .
C25 C 0.2629(4) 0.36855(19) 0.0727(2) 0.0265(7) Uani 1 1 d . . . . .
H25 H 0.214743 0.403288 0.043672 0.032 Uiso 1 1 calc R . . . .
C31 C 0.2211(3) 0.61290(19) 0.0257(2) 0.0255(7) Uani 1 1 d . . . . .
H31 H 0.169321 0.574301 0.014548 0.031 Uiso 1 1 calc R . . . .
C26 C 0.2370(3) 0.64347(16) 0.10031(19) 0.0194(6) Uani 1 1 d . . . . .
C14 C 0.3280(3) 0.44592(16) 0.30529(18) 0.0177(6) Uani 1 1 d . . . . .
C28 C 0.3706(4) 0.7267(2) 0.0582(3) 0.0438(11) Uani 1 1 d . . . . .
H28 H 0.421053 0.765814 0.068774 0.053 Uiso 1 1 calc R . . . .
C3 C 0.4840(3) 0.48787(17) 0.1178(2) 0.0225(7) Uani 1 1 d . . . . .
H3 H 0.463233 0.446299 0.090803 0.027 Uiso 1 1 calc R . . . .
C4 C 0.5805(3) 0.5266(2) 0.1006(2) 0.0255(7) Uani 1 1 d . . . . .
H4 H 0.625964 0.512285 0.061467 0.031 Uiso 1 1 calc R . . . .
C17 C 0.3806(4) 0.42121(19) 0.4674(2) 0.0320(9) Uani 1 1 d . . . . .
H17 H 0.398383 0.412869 0.522907 0.038 Uiso 1 1 calc R . . . .
C6 C 0.2697(3) 0.61455(15) 0.26527(18) 0.0179(6) Uani 1 1 d . . . . .
C30 C 0.2809(4) 0.6390(2) -0.0318(2) 0.0382(10) Uani 1 1 d . . . . .
H30 H 0.270668 0.618238 -0.082557 0.046 Uiso 1 1 calc R . . . .
C32 C 0.0348(3) 0.66490(17) 0.1861(2) 0.0219(7) Uani 1 1 d . . . . .
C33 C 0.0284(4) 0.72890(19) 0.1528(2) 0.0329(8) Uani 1 1 d . . . . .
H33 H 0.088884 0.742930 0.123117 0.039 Uiso 1 1 calc R . . . .
C18 C 0.4770(4) 0.4291(2) 0.4258(2) 0.0326(8) Uani 1 1 d . . . . .
H18 H 0.560542 0.425686 0.452629 0.039 Uiso 1 1 calc R . . . .
C20 C 0.3125(3) 0.37825(16) 0.1525(2) 0.0192(6) Uani 1 1 d . . . . .
C24 C 0.2828(4) 0.3091(2) 0.0353(2) 0.0364(9) Uani 1 1 d . . . . .
H24 H 0.249172 0.302925 -0.019413 0.044 Uiso 1 1 calc R . . . .
C37 C -0.0554(4) 0.6448(2) 0.2278(2) 0.0327(9) Uani 1 1 d . . . . .
H37 H -0.053154 0.600546 0.249717 0.039 Uiso 1 1 calc R . . . .
C36 C -0.1492(4) 0.6892(2) 0.2377(3) 0.0419(11) Uani 1 1 d . . . . .
H36 H -0.210460 0.675496 0.266936 0.050 Uiso 1 1 calc R . . . .
C35 C -0.1535(4) 0.7527(3) 0.2054(3) 0.0490(12) Uani 1 1 d . . . . .
H35 H -0.217373 0.783081 0.212614 0.059 Uiso 1 1 calc R . . . .
C34 C -0.0662(5) 0.7724(2) 0.1628(3) 0.0511(12) Uani 1 1 d . . . . .
H34 H -0.070434 0.816233 0.139821 0.061 Uiso 1 1 calc R . . . .
C8 C 0.1565(4) 0.64970(19) 0.3806(2) 0.0315(9) Uani 1 1 d D . . . .
C13 C 0.1119(4) 0.71408(18) 0.3861(2) 0.0267(7) Uani 1 1 d . . . . .
H13 H 0.149250 0.750682 0.363447 0.032 Uiso 1 1 calc R . . . .
C12 C 0.0137(4) 0.7264(2) 0.4240(2) 0.0345(9) Uani 1 1 d D . . . .
H12 H -0.006501 0.771528 0.435789 0.041 Uiso 0.6 1 calc R . P A 1
H12A H -0.032554 0.767166 0.415018 0.041 Uiso 0.4 1 calc R . P B 2
C11 C -0.0566(8) 0.6721(3) 0.4453(5) 0.0395(10) Uani 0.6 1 d D U P C 1
H11 H -0.127098 0.680683 0.468586 0.047 Uiso 0.6 1 calc R . P C 1
C9 C 0.0812(7) 0.5945(4) 0.3982(5) 0.0395(10) Uani 0.6 1 d D U P C 1
H9 H 0.102435 0.549557 0.386570 0.047 Uiso 0.6 1 calc R . P C 1
C10 C -0.0227(7) 0.6062(3) 0.4320(4) 0.0395(10) Uani 0.6 1 d D U P C 1
H10 H -0.069866 0.569349 0.445886 0.047 Uiso 0.6 1 calc R . P C 1
C9A C 0.1362(11) 0.6027(5) 0.4393(7) 0.0395(10) Uani 0.4 1 d D U P C 2
H9A H 0.185609 0.563148 0.449813 0.047 Uiso 0.4 1 calc R . P C 2
C10A C 0.0419(11) 0.6162(5) 0.4808(7) 0.0395(10) Uani 0.4 1 d D U P C 2
H10A H -0.012(10) 0.570(7) 0.503(6) 0.047 Uiso 0.4 1 d R . P D 2
C11A C -0.0146(12) 0.6788(5) 0.4743(7) 0.0395(10) Uani 0.4 1 d D U P C 2
H11A H -0.074889 0.688689 0.505893 0.047 Uiso 0.4 1 calc R . P C 2
Cl3 Cl 0.70330(14) 0.36391(9) 0.25024(9) 0.0686(4) Uani 1 1 d . . . . .
C38 C 0.8144(6) 0.4279(5) 0.2849(4) 0.132(4) Uani 1 1 d D U . . .
H38A H 0.873403 0.409126 0.330455 0.159 Uiso 0.626(4) 1 calc R . P E 1
H38B H 0.861776 0.437037 0.242186 0.159 Uiso 0.626(4) 1 calc R . P E 1
H38C H 0.776169 0.473348 0.281402 0.159 Uiso 0.374(4) 1 calc R . P E 2
H38D H 0.883543 0.427577 0.255148 0.159 Uiso 0.374(4) 1 calc R . P E 2
Cl4 Cl 0.7634(3) 0.50167(13) 0.3131(3) 0.1157(18) Uani 0.626(4) 1 d D . P E 1
Cl4A Cl 0.8672(5) 0.4007(2) 0.3914(2) 0.086(2) Uani 0.374(4) 1 d D . P E 2

loop_
_atom_site_aniso_label
_atom_site_aniso_U_11
_atom_site_aniso_U_22
_atom_site_aniso_U_33
_atom_site_aniso_U_23
_atom_site_aniso_U_13
_atom_site_aniso_U_12
Pt1 0.01316(6) 0.01364(6) 0.01881(7) 0.00033(4) 0.00252(4) -0.00059(4)
Cl1 0.0169(4) 0.0271(4) 0.0390(5) -0.0059(4) -0.0042(3) 0.0040(3)
P1 0.0146(4) 0.0143(4) 0.0171(4) 0.0010(3) 0.0030(3) -0.0003(3)
P2 0.0149(4) 0.0147(4) 0.0194(4) 0.0005(3) 0.0043(3) 0.0003(3)
Cl2 0.0222(4) 0.0171(4) 0.0482(5) 0.0014(4) 0.0046(4) -0.0046(3)
N2 0.0260(15) 0.0280(16) 0.0201(14) -0.0026(12) -0.0020(12) -0.0060(12)
N3 0.0360(18) 0.0298(16) 0.0199(14) -0.0030(12) 0.0039(13) -0.0049(14)
N1 0.0173(13) 0.0182(13) 0.0197(13) -0.0010(10) 0.0010(10) -0.0031(10)
N4 0.0192(14) 0.0241(15) 0.0295(15) -0.0021(12) 0.0050(12) -0.0049(11)
C5 0.0197(17) 0.035(2) 0.036(2) -0.0008(16) 0.0117(15) -0.0074(15)
C19 0.0210(17) 0.035(2) 0.0243(17) 0.0057(15) 0.0040(13) 0.0010(15)
C15 0.0235(16) 0.0215(16) 0.0232(16) 0.0029(13) 0.0064(13) -0.0019(13)
C1 0.0150(14) 0.0207(15) 0.0191(15) -0.0010(12) 0.0018(12) 0.0011(12)
C16 0.039(2) 0.031(2) 0.0224(17) 0.0040(15) 0.0104(16) -0.0052(16)
C23 0.040(2) 0.0222(19) 0.067(3) -0.0160(19) 0.029(2) -0.0057(17)
C22 0.031(2) 0.0213(18) 0.059(3) 0.0000(18) 0.0167(19) 0.0049(15)
C2 0.0104(13) 0.0192(15) 0.0180(14) 0.0032(11) 0.0019(11) 0.0002(11)
C29 0.027(2) 0.068(3) 0.042(2) 0.033(2) 0.0116(18) 0.004(2)
C27 0.0275(19) 0.0306(19) 0.0327(19) 0.0094(16) 0.0004(15) -0.0101(16)
C21 0.0228(17) 0.0204(16) 0.038(2) 0.0033(15) 0.0099(15) 0.0014(13)
C7 0.0306(18) 0.0184(15) 0.0231(16) -0.0011(13) 0.0101(14) -0.0024(13)
C25 0.0283(18) 0.0244(17) 0.0279(18) -0.0039(14) 0.0078(15) -0.0060(14)
C31 0.0276(18) 0.0277(18) 0.0223(16) 0.0032(14) 0.0079(14) 0.0041(14)
C26 0.0159(14) 0.0196(15) 0.0225(15) 0.0064(12) 0.0030(12) 0.0024(12)
C14 0.0199(15) 0.0155(14) 0.0165(14) 0.0008(11) -0.0002(12) -0.0012(12)
C28 0.030(2) 0.049(3) 0.050(3) 0.024(2) -0.0004(19) -0.0166(19)
C3 0.0210(16) 0.0232(16) 0.0236(16) -0.0026(13) 0.0045(13) -0.0002(13)
C4 0.0164(15) 0.0319(19) 0.0302(18) -0.0019(15) 0.0096(14) -0.0012(14)
C17 0.049(2) 0.0252(18) 0.0194(16) 0.0048(14) 0.0002(16) -0.0053(17)
C6 0.0209(15) 0.0142(14) 0.0196(15) -0.0008(12) 0.0065(12) -0.0006(12)
C30 0.039(2) 0.050(3) 0.029(2) 0.0123(18) 0.0144(17) 0.011(2)
C32 0.0168(15) 0.0199(16) 0.0283(17) -0.0078(13) 0.0023(13) 0.0019(12)
C33 0.033(2) 0.0228(18) 0.044(2) -0.0005(16) 0.0094(17) 0.0091(15)
C18 0.033(2) 0.032(2) 0.0281(19) 0.0027(16) -0.0059(16) -0.0031(16)
C20 0.0174(15) 0.0154(14) 0.0267(16) -0.0014(12) 0.0087(13) -0.0013(11)
C24 0.044(2) 0.034(2) 0.035(2) -0.0151(17) 0.0185(18) -0.0131(18)
C37 0.0258(19) 0.032(2) 0.043(2) -0.0120(17) 0.0122(17) -0.0064(16)
C36 0.0209(18) 0.056(3) 0.051(3) -0.029(2) 0.0117(18) -0.0035(18)
C35 0.037(2) 0.049(3) 0.060(3) -0.024(2) 0.006(2) 0.021(2)
C34 0.055(3) 0.034(2) 0.066(3) -0.001(2) 0.015(3) 0.024(2)
C8 0.048(2) 0.0222(17) 0.0298(19) 0.0004(15) 0.0229(18) 0.0038(16)
C13 0.037(2) 0.0189(16) 0.0248(17) -0.0021(13) 0.0070(15) 0.0002(14)
C12 0.047(2) 0.0280(19) 0.032(2) -0.0011(16) 0.0151(18) 0.0107(17)
C11 0.051(3) 0.0332(17) 0.042(2) 0.0085(19) 0.0295(19) 0.0100(19)
C9 0.051(3) 0.0332(17) 0.042(2) 0.0085(19) 0.0295(19) 0.0100(19)
C10 0.051(3) 0.0332(17) 0.042(2) 0.0085(19) 0.0295(19) 0.0100(19)
C9A 0.051(3) 0.0332(17) 0.042(2) 0.0085(19) 0.0295(19) 0.0100(19)
C10A 0.051(3) 0.0332(17) 0.042(2) 0.0085(19) 0.0295(19) 0.0100(19)
C11A 0.051(3) 0.0332(17) 0.042(2) 0.0085(19) 0.0295(19) 0.0100(19)
Cl3 0.0591(9) 0.0898(11) 0.0640(8) 0.0166(8) 0.0297(7) 0.0130(8)
C38 0.029(3) 0.278(13) 0.092(5) -0.067(7) 0.017(3) -0.027(5)
Cl4 0.0612(18) 0.0614(18) 0.237(5) -0.008(2) 0.061(3) -0.0275(13)
Cl4A 0.120(4) 0.082(3) 0.0398(19) -0.0207(18) -0.030(2) 0.053(3)

loop_
_atom_type_symbol
_atom_type_description
_atom_type_scat_dispersion_real
_atom_type_scat_dispersion_imag
_atom_type_scat_source
C C 0.0033 0.0016 'International Tables Vol C Tables 4.2.6.8 and 6.1.1.4'
H H 0.0000 0.0000 'International Tables Vol C Tables 4.2.6.8 and 6.1.1.4'
Cl Cl 0.1484 0.1585 'International Tables Vol C Tables 4.2.6.8 and 6.1.1.4'
N N 0.0061 0.0033 'International Tables Vol C Tables 4.2.6.8 and 6.1.1.4'
P P 0.1023 0.0942 'International Tables Vol C Tables 4.2.6.8 and 6.1.1.4'
Pt Pt -1.7033 8.3905 'International Tables Vol C Tables 4.2.6.8 and 6.1.1.4'

loop_
_geom_angle_atom_site_label_1
_geom_angle_atom_site_label_2
_geom_angle_atom_site_label_3
_geom_angle
_geom_angle_site_symmetry_1
_geom_angle_site_symmetry_3
_geom_angle_publ_flag
Cl1 Pt1 Cl2 87.72(3) . . ?
P1 Pt1 Cl1 171.81(3) . . ?
P1 Pt1 Cl2 88.42(3) . . ?
P2 Pt1 Cl1 91.57(3) . . ?
P2 Pt1 P1 93.60(3) . . ?
P2 Pt1 Cl2 168.97(3) . . ?
C2 P1 Pt1 116.10(10) . . ?
C14 P1 Pt1 114.46(11) . . ?
C14 P1 C2 104.66(15) . . ?
C14 P1 C20 106.76(15) . . ?
C20 P1 Pt1 111.72(11) . . ?
C20 P1 C2 101.97(14) . . ?
C26 P2 Pt1 117.24(11) . . ?
C26 P2 C6 103.11(15) . . ?
C26 P2 C32 107.10(15) . . ?
C6 P2 Pt1 109.51(10) . . ?
C32 P2 Pt1 114.61(11) . . ?
C32 P2 C6 103.86(15) . . ?
N3 N2 N1 107.2(3) . . ?
N2 N3 C7 109.9(3) . . ?
N2 N1 C1 119.0(3) . . ?
N2 N1 C6 111.1(3) . . ?
C6 N1 C1 129.8(3) . . ?
C1 N4 C5 116.3(3) . . ?
N4 C5 H5 118.4 . . ?
N4 C5 C4 123.1(3) . . ?
C4 C5 H5 118.4 . . ?
C14 C19 H19 119.9 . . ?
C18 C19 H19 119.9 . . ?
C18 C19 C14 120.2(3) . . ?
C16 C15 H15 120.0 . . ?
C14 C15 H15 120.0 . . ?
C14 C15 C16 120.0(3) . . ?
N4 C1 N1 113.5(3) . . ?
N4 C1 C2 126.2(3) . . ?
C2 C1 N1 120.3(3) . . ?
C15 C16 H16 119.8 . . ?
C17 C16 C15 120.4(3) . . ?
C17 C16 H16 119.8 . . ?
C22 C23 H23 119.9 . . ?
C22 C23 C24 120.3(4) . . ?
C24 C23 H23 119.9 . . ?
C23 C22 H22 120.1 . . ?
C23 C22 C21 119.8(4) . . ?
C21 C22 H22 120.1 . . ?
C1 C2 P1 123.9(2) . . ?
C1 C2 C3 115.6(3) . . ?
C3 C2 P1 120.6(2) . . ?
C28 C29 H29 119.6 . . ?
C30 C29 H29 119.6 . . ?
C30 C29 C28 120.8(4) . . ?
C26 C27 H27 119.8 . . ?
C26 C27 C28 120.3(4) . . ?
C28 C27 H27 119.8 . . ?
C22 C21 H21 120.0 . . ?
C22 C21 C20 119.9(4) . . ?
C20 C21 H21 120.0 . . ?
N3 C7 C6 108.2(3) . . ?
N3 C7 C8 119.9(3) . . ?
C6 C7 C8 131.6(3) . . ?
C20 C25 H25 119.7 . . ?
C24 C25 H25 119.7 . . ?
C24 C25 C20 120.6(4) . . ?
C26 C31 H31 120.1 . . ?
C30 C31 H31 120.1 . . ?
C30 C31 C26 119.7(4) . . ?
C27 C26 P2 122.4(3) . . ?
C27 C26 C31 119.9(3) . . ?
C31 C26 P2 117.7(3) . . ?
C19 C14 P1 121.7(2) . . ?
C15 C14 P1 118.7(2) . . ?
C15 C14 C19 119.6(3) . . ?
C29 C28 H28 120.4 . . ?
C27 C28 C29 119.3(4) . . ?
C27 C28 H28 120.4 . . ?
C2 C3 H3 120.0 . . ?
C4 C3 C2 120.0(3) . . ?
C4 C3 H3 120.0 . . ?
C5 C4 C3 118.8(3) . . ?
C5 C4 H4 120.6 . . ?
C3 C4 H4 120.6 . . ?
C16 C17 H17 119.9 . . ?
C16 C17 C18 120.3(3) . . ?
C18 C17 H17 119.9 . . ?
N1 C6 P2 121.9(2) . . ?
N1 C6 C7 103.5(3) . . ?
C7 C6 P2 134.5(3) . . ?
C29 C30 C31 120.0(4) . . ?
C29 C30 H30 120.0 . . ?
C31 C30 H30 120.0 . . ?
C33 C32 P2 120.8(3) . . ?
C37 C32 P2 119.9(3) . . ?
C37 C32 C33 119.3(3) . . ?
C32 C33 H33 120.0 . . ?
C34 C33 C32 119.9(4) . . ?
C34 C33 H33 120.0 . . ?
C19 C18 C17 119.5(4) . . ?
C19 C18 H18 120.2 . . ?
C17 C18 H18 120.2 . . ?
C21 C20 P1 121.1(3) . . ?
C25 C20 P1 119.2(3) . . ?
C25 C20 C21 119.7(3) . . ?
C23 C24 H24 120.2 . . ?
C25 C24 C23 119.7(4) . . ?
C25 C24 H24 120.2 . . ?
C32 C37 H37 120.0 . . ?
C32 C37 C36 120.0(4) . . ?
C36 C37 H37 120.0 . . ?
C37 C36 H36 119.9 . . ?
C35 C36 C37 120.1(4) . . ?
C35 C36 H36 119.9 . . ?
C36 C35 H35 119.9 . . ?
C34 C35 C36 120.2(4) . . ?
C34 C35 H35 119.9 . . ?
C33 C34 H34 119.8 . . ?
C35 C34 C33 120.4(4) . . ?
C35 C34 H34 119.8 . . ?
C13 C8 C7 123.7(3) . . ?
C13 C8 C9 117.6(4) . . ?
C13 C8 C9A 117.1(5) . . ?
C9 C8 C7 117.4(4) . . ?
C9A C8 C7 114.2(5) . . ?
C8 C13 H13 119.5 . . ?
C8 C13 C12 121.1(3) . . ?
C12 C13 H13 119.5 . . ?
C13 C12 H12 120.0 . . ?
C13 C12 H12A 121.0 . . ?
C13 C12 C11 120.0(4) . . ?
C11 C12 H12 120.0 . . ?
C11A C12 C13 118.0(6) . . ?
C11A C12 H12A 121.0 . . ?
C12 C11 H11 120.1 . . ?
C10 C11 C12 119.8(6) . . ?
C10 C11 H11 120.1 . . ?
C8 C9 H9 119.7 . . ?
C10 C9 C8 120.7(6) . . ?
C10 C9 H9 119.7 . . ?
C11 C10 C9 119.4(6) . . ?
C11 C10 H10 120.3 . . ?
C9 C10 H10 120.3 . . ?
C8 C9A H9A 121.0 . . ?
C10A C9A C8 117.9(8) . . ?
C10A C9A H9A 121.0 . . ?
C9A C10A H10A 119(6) . . ?
C9A C10A Cl4A 103.4(8) . 3_666 ?
C11A C10A C9A 119.9(9) . . ?
C11A C10A H10A 118(6) . . ?
C11A C10A Cl4A 108.8(8) . 3_666 ?
Cl4A C10A H10A 74(5) 3_666 . ?
C12 C11A C10A 121.6(9) . . ?
C12 C11A H11A 119.2 . . ?
C10A C11A H11A 119.2 . . ?
Cl3 C38 H38A 107.8 . . ?
Cl3 C38 H38B 107.8 . . ?
Cl3 C38 H38C 111.6 . . ?
Cl3 C38 H38D 111.6 . . ?
Cl3 C38 Cl4A 100.9(5) . . ?
H38A C38 H38B 107.1 . . ?
H38C C38 H38D 109.4 . . ?
Cl4 C38 Cl3 118.2(4) . . ?
Cl4 C38 H38A 107.8 . . ?
Cl4 C38 H38B 107.8 . . ?
Cl4A C38 H38C 111.6 . . ?
Cl4A C38 H38D 111.6 . . ?
C38 Cl4A C10A 169.0(5) . 3_666 ?

loop_
_geom_bond_atom_site_label_1
_geom_bond_atom_site_label_2
_geom_bond_distance
_geom_bond_site_symmetry_2
_geom_bond_publ_flag
Pt1 Cl1 2.3379(8) . ?
Pt1 P1 2.2408(8) . ?
Pt1 P2 2.2279(8) . ?
Pt1 Cl2 2.3404(8) . ?
P1 C2 1.841(3) . ?
P1 C14 1.817(3) . ?
P1 C20 1.818(3) . ?
P2 C26 1.806(3) . ?
P2 C6 1.822(3) . ?
P2 C32 1.816(3) . ?
N2 N3 1.302(4) . ?
N2 N1 1.354(4) . ?
N3 C7 1.365(5) . ?
N1 C1 1.433(4) . ?
N1 C6 1.369(4) . ?
N4 C5 1.341(5) . ?
N4 C1 1.331(4) . ?
C5 H5 0.9500 . ?
C5 C4 1.381(5) . ?
C19 H19 0.9500 . ?
C19 C14 1.391(5) . ?
C19 C18 1.388(5) . ?
C15 H15 0.9500 . ?
C15 C16 1.388(5) . ?
C15 C14 1.384(4) . ?
C1 C2 1.388(4) . ?
C16 H16 0.9500 . ?
C16 C17 1.372(6) . ?
C23 H23 0.9500 . ?
C23 C22 1.383(6) . ?
C23 C24 1.397(6) . ?
C22 H22 0.9500 . ?
C22 C21 1.391(5) . ?
C2 C3 1.394(5) . ?
C29 H29 0.9500 . ?
C29 C28 1.387(7) . ?
C29 C30 1.382(7) . ?
C27 H27 0.9500 . ?
C27 C26 1.385(5) . ?
C27 C28 1.386(5) . ?
C21 H21 0.9500 . ?
C21 C20 1.395(5) . ?
C7 C6 1.391(4) . ?
C7 C8 1.477(5) . ?
C25 H25 0.9500 . ?
C25 C20 1.388(5) . ?
C25 C24 1.377(5) . ?
C31 H31 0.9500 . ?
C31 C26 1.395(5) . ?
C31 C30 1.382(5) . ?
C28 H28 0.9500 . ?
C3 H3 0.9500 . ?
C3 C4 1.384(5) . ?
C4 H4 0.9500 . ?
C17 H17 0.9500 . ?
C17 C18 1.390(6) . ?
C30 H30 0.9500 . ?
C32 C33 1.385(5) . ?
C32 C37 1.384(5) . ?
C33 H33 0.9500 . ?
C33 C34 1.384(5) . ?
C18 H18 0.9500 . ?
C24 H24 0.9500 . ?
C37 H37 0.9500 . ?
C37 C36 1.388(5) . ?
C36 H36 0.9500 . ?
C36 C35 1.371(7) . ?
C35 H35 0.9500 . ?
C35 C34 1.365(7) . ?
C34 H34 0.9500 . ?
C8 C13 1.374(5) . ?
C8 C9 1.435(8) . ?
C8 C9A 1.417(10) . ?
C13 H13 0.9500 . ?
C13 C12 1.380(5) . ?
C12 H12 0.9500 . ?
C12 H12A 0.9500 . ?
C12 C11 1.410(8) . ?
C12 C11A 1.351(10) . ?
C11 H11 0.9500 . ?
C11 C10 1.387(9) . ?
C9 H9 0.9500 . ?
C9 C10 1.392(8) . ?
C10 H10 0.9500 . ?
C9A H9A 0.9500 . ?
C9A C10A 1.387(11) . ?
C10A H10A 1.18(12) . ?
C10A C11A 1.382(12) . ?
C10A Cl4A 2.258(12) 3_666 ?
C11A H11A 0.9500 . ?
Cl3 C38 1.782(8) . ?
C38 H38A 0.9900 . ?
C38 H38B 0.9900 . ?
C38 H38C 0.9900 . ?
C38 H38D 0.9900 . ?
C38 Cl4 1.667(9) . ?
C38 Cl4A 1.887(8) . ?

loop_
_geom_torsion_atom_site_label_1
_geom_torsion_atom_site_label_2
_geom_torsion_atom_site_label_3
_geom_torsion_atom_site_label_4
_geom_torsion
_geom_torsion_site_symmetry_1
_geom_torsion_site_symmetry_2
_geom_torsion_site_symmetry_3
_geom_torsion_site_symmetry_4
_geom_torsion_publ_flag
Pt1 P1 C2 C1 71.6(3) . . . . ?
Pt1 P1 C2 C3 -108.1(3) . . . . ?
Pt1 P1 C14 C19 -159.3(3) . . . . ?
Pt1 P1 C14 C15 22.7(3) . . . . ?
Pt1 P1 C20 C21 -143.0(2) . . . . ?
Pt1 P1 C20 C25 39.2(3) . . . . ?
Pt1 P2 C26 C27 -159.3(3) . . . . ?
Pt1 P2 C26 C31 21.1(3) . . . . ?
Pt1 P2 C6 N1 80.9(3) . . . . ?
Pt1 P2 C6 C7 -97.2(3) . . . . ?
Pt1 P2 C32 C33 -141.5(3) . . . . ?
Pt1 P2 C32 C37 36.7(3) . . . . ?
P1 C2 C3 C4 -179.7(3) . . . . ?
P2 C32 C33 C34 179.5(3) . . . . ?
P2 C32 C37 C36 -179.9(3) . . . . ?
N2 N3 C7 C6 -0.7(4) . . . . ?
N2 N3 C7 C8 174.3(3) . . . . ?
N2 N1 C1 N4 -60.7(4) . . . . ?
N2 N1 C1 C2 117.5(3) . . . . ?
N2 N1 C6 P2 -179.6(2) . . . . ?
N2 N1 C6 C7 -1.0(3) . . . . ?
N3 N2 N1 C1 -175.9(3) . . . . ?
N3 N2 N1 C6 0.6(4) . . . . ?
N3 C7 C6 P2 179.3(3) . . . . ?
N3 C7 C6 N1 1.0(4) . . . . ?
N3 C7 C8 C13 94.0(5) . . . . ?
N3 C7 C8 C9 -98.9(6) . . . . ?
N3 C7 C8 C9A -60.2(7) . . . . ?
N1 N2 N3 C7 0.1(4) . . . . ?
N1 C1 C2 P1 0.5(4) . . . . ?
N1 C1 C2 C3 -179.8(3) . . . . ?
N4 C5 C4 C3 -1.1(6) . . . . ?
N4 C1 C2 P1 178.5(3) . . . . ?
N4 C1 C2 C3 -1.8(5) . . . . ?
C5 N4 C1 N1 179.6(3) . . . . ?
C5 N4 C1 C2 1.6(5) . . . . ?
C15 C16 C17 C18 -0.1(6) . . . . ?
C1 N1 C6 P2 -3.6(5) . . . . ?
C1 N1 C6 C7 175.0(3) . . . . ?
C1 N4 C5 C4 0.0(6) . . . . ?
C1 C2 C3 C4 0.6(5) . . . . ?
C16 C15 C14 P1 177.7(3) . . . . ?
C16 C15 C14 C19 -0.3(5) . . . . ?
C16 C17 C18 C19 0.8(6) . . . . ?
C23 C22 C21 C20 1.4(5) . . . . ?
C22 C23 C24 C25 0.1(6) . . . . ?
C22 C21 C20 P1 -178.6(3) . . . . ?
C22 C21 C20 C25 -0.8(5) . . . . ?
C2 P1 C14 C19 -31.1(3) . . . . ?
C2 P1 C14 C15 150.9(3) . . . . ?
C2 P1 C20 C21 92.3(3) . . . . ?
C2 P1 C20 C25 -85.5(3) . . . . ?
C2 C3 C4 C5 0.7(5) . . . . ?
C7 C8 C13 C12 -178.5(4) . . . . ?
C7 C8 C9 C10 -178.3(6) . . . . ?
C7 C8 C9A C10A 176.7(9) . . . . ?
C26 P2 C6 N1 -44.6(3) . . . . ?
C26 P2 C6 C7 137.3(3) . . . . ?
C26 P2 C32 C33 -9.7(3) . . . . ?
C26 P2 C32 C37 168.6(3) . . . . ?
C26 C27 C28 C29 -0.4(6) . . . . ?
C26 C31 C30 C29 -0.3(6) . . . . ?
C14 P1 C2 C1 -55.6(3) . . . . ?
C14 P1 C2 C3 124.7(3) . . . . ?
C14 P1 C20 C21 -17.2(3) . . . . ?
C14 P1 C20 C25 165.0(3) . . . . ?
C14 C19 C18 C17 -1.2(6) . . . . ?
C14 C15 C16 C17 -0.1(5) . . . . ?
C28 C29 C30 C31 -0.6(6) . . . . ?
C28 C27 C26 P2 180.0(3) . . . . ?
C28 C27 C26 C31 -0.5(6) . . . . ?
C6 P2 C26 C27 -39.0(3) . . . . ?
C6 P2 C26 C31 141.5(3) . . . . ?
C6 P2 C32 C33 99.0(3) . . . . ?
C6 P2 C32 C37 -82.7(3) . . . . ?
C6 N1 C1 N4 123.6(3) . . . . ?
C6 N1 C1 C2 -58.2(5) . . . . ?
C6 C7 C8 C13 -92.4(5) . . . . ?
C6 C7 C8 C9 74.7(6) . . . . ?
C6 C7 C8 C9A 113.4(7) . . . . ?
C30 C29 C28 C27 1.0(7) . . . . ?
C30 C31 C26 P2 -179.6(3) . . . . ?
C30 C31 C26 C27 0.9(5) . . . . ?
C32 P2 C26 C27 70.3(3) . . . . ?
C32 P2 C26 C31 -109.3(3) . . . . ?
C32 P2 C6 N1 -156.2(3) . . . . ?
C32 P2 C6 C7 25.6(4) . . . . ?
C32 C33 C34 C35 0.1(7) . . . . ?
C32 C37 C36 C35 0.8(6) . . . . ?
C33 C32 C37 C36 -1.7(6) . . . . ?
C18 C19 C14 P1 -177.0(3) . . . . ?
C18 C19 C14 C15 1.0(5) . . . . ?
C20 P1 C2 C1 -166.7(3) . . . . ?
C20 P1 C2 C3 13.6(3) . . . . ?
C20 P1 C14 C19 76.6(3) . . . . ?
C20 P1 C14 C15 -101.5(3) . . . . ?
C20 C25 C24 C23 0.5(6) . . . . ?
C24 C23 C22 C21 -1.1(6) . . . . ?
C24 C25 C20 P1 177.7(3) . . . . ?
C24 C25 C20 C21 -0.2(5) . . . . ?
C37 C32 C33 C34 1.3(6) . . . . ?
C37 C36 C35 C34 0.5(7) . . . . ?
C36 C35 C34 C33 -1.0(8) . . . . ?
C8 C7 C6 P2 5.2(6) . . . . ?
C8 C7 C6 N1 -173.2(3) . . . . ?
C8 C13 C12 C11 -11.4(7) . . . . ?
C8 C13 C12 C11A 18.5(9) . . . . ?
C8 C9 C10 C11 3.1(12) . . . . ?
C8 C9A C10A C11A -10.9(19) . . . . ?
C8 C9A C10A Cl4A -132.2(9) . . . 3_666 ?
C13 C8 C9 C10 -10.4(10) . . . . ?
C13 C8 C9A C10A 20.7(14) . . . . ?
C13 C12 C11 C10 3.6(10) . . . . ?
C13 C12 C11A C10A -7.8(16) . . . . ?
C12 C11 C10 C9 0.3(12) . . . . ?
C9 C8 C13 C12 14.4(7) . . . . ?
C9A C8 C13 C12 -25.0(8) . . . . ?
C9A C10A C11A C12 5(2) . . . . ?
Cl3 C38 Cl4A C10A 171.7(19) . . . 3_666 ?
Cl4A C10A C11A C12 123.1(10) 3_666 . . . ?
